data_2104835
loop_
_publ_author_name
'Takayama, Terufumi'
'Mitsumori, Takahiro'
'Kawano, Masaki'
'Sekine, Akiko'
'Uekusa, Hidehiro'
'Ohashi, Yuji'
'Sugawara, Tadashi'

_publ_section_title
;
 Direct observation of arylnitrene formation in the photoreaction of
 arylazide crystals
;
_journal_issue 6
_journal_name_full 'Acta Crystallographica Section B'
_journal_page_first 639
_journal_page_last 646
_journal_paper_doi 10.1107/S0108768110036608
_journal_volume 66
_journal_year 2010
_chemical_formula_moiety 'C12 H9 N3'
_chemical_formula_sum 'C12 H9 N3'
_chemical_formula_weight 195.22
_chemical_melting_point ?
_chemical_name_common
;
 2-azidobiphenyl
;
_chemical_name_systematic
;
 2-azidobiphenyl
;
_space_group_IT_number 14
_symmetry_cell_setting monoclinic
_symmetry_space_group_name_Hall '-P 2yn'
_symmetry_space_group_name_H-M 'P 1 21/n 1'
_atom_sites_solution_hydrogens geom
_atom_sites_solution_primary 'rigid group'
_atom_sites_solution_secondary difmap
_audit_creation_method SHELXL-97
_cell_angle_alpha 90.00
_cell_angle_beta 110.830(2)
_cell_angle_gamma 90.00
_cell_formula_units_Z 4
_cell_length_a 5.6598(2)
_cell_length_b 27.1299(5)
_cell_length_c 6.9417(2)
_cell_measurement_temperature 83(2)
_cell_volume 996.23(5)
_computing_cell_refinement 'Siemens SMART'
_computing_data_collection 'Siemens SMART'
_computing_data_reduction 'Siemens SAINT & SADABS'
_computing_molecular_graphics 'ORTEP3 for Window (Farrugia,1998)'
_computing_publication_material SHELXTL97
_computing_structure_refinement 'SHELXL-97 (Sheldrick, 1997)'
_computing_structure_solution 'SHELXS-97 (Sheldrick, 1990)'
_diffrn_ambient_temperature 83(2)
_diffrn_measured_fraction_theta_full 0.997
_diffrn_measured_fraction_theta_max 0.997
_diffrn_measurement_device_type 'Bruker SMART CCD area detector system'
_diffrn_measurement_method 'omega scans'
_diffrn_radiation_monochromator graphite
_diffrn_radiation_source 'rotating anode'
_diffrn_radiation_type MoK\a
_diffrn_radiation_wavelength 0.71073
_diffrn_reflns_av_R_equivalents 0.0604
_diffrn_reflns_av_sigmaI/netI 0.0427
_diffrn_reflns_limit_h_max 7
_diffrn_reflns_limit_h_min -7
_diffrn_reflns_limit_k_max 38
_diffrn_reflns_limit_k_min -38
_diffrn_reflns_limit_l_max 9
_diffrn_reflns_limit_l_min -9
_diffrn_reflns_number 15755
_diffrn_reflns_theta_full 29.99
_diffrn_reflns_theta_max 29.99
_diffrn_reflns_theta_min 1.50
_exptl_absorpt_coefficient_mu 0.081
_exptl_absorpt_correction_T_max 0.9935
_exptl_absorpt_correction_T_min 0.9760
_exptl_absorpt_correction_type empirical
_exptl_absorpt_process_details 'Program SADABS was used. '
_exptl_crystal_colour pale-brown
_exptl_crystal_density_diffrn 1.302
_exptl_crystal_density_meas ?
_exptl_crystal_density_method 'not measured'
_exptl_crystal_description plate
_exptl_crystal_F_000 408
_exptl_crystal_size_max 0.30
_exptl_crystal_size_mid 0.20
_exptl_crystal_size_min 0.08
_refine_diff_density_max 0.232
_refine_diff_density_min -0.206
_refine_ls_extinction_method none
_refine_ls_goodness_of_fit_ref 1.028
_refine_ls_hydrogen_treatment mixed
_refine_ls_matrix_type full
_refine_ls_number_parameters 242
_refine_ls_number_reflns 2890
_refine_ls_number_restraints 158
_refine_ls_restrained_S_all 1.048
_refine_ls_R_factor_all 0.0752
_refine_ls_R_factor_gt 0.0491
_refine_ls_shift/su_max 0.001
_refine_ls_shift/su_mean 0.000
_refine_ls_structure_factor_coef Fsqd
_refine_ls_weighting_details 'calc w=1/[\s^2^(Fo^2^)+(0.0761P)^2^+0.0000P] where P=(Fo^2^+2Fc^2^)/3'
_refine_ls_weighting_scheme calc
_refine_ls_wR_factor_gt 0.1198
_refine_ls_wR_factor_ref 0.1302
_reflns_number_gt 2048
_reflns_number_total 2890
_reflns_threshold_expression >2sigma(I)
_cod_data_source_file og5042.cif
_cod_data_source_block 2-after
_cod_depositor_comments
;
The following automatic conversions were performed:

'_chemical_melting_point' value 'not measured' was changed to '?' -
the value is undefined or not given.

Automatic conversion script
Id: cif_fix_values 1646 2011-03-28 12:23:43Z adriana 

The following automatic conversions were performed:

'_exptl_crystal_density_meas' value 'not measured' was changed to '?'
- the value is perceived as not measured.

Automatic conversion script
Id: cif_fix_values 3008 2015-01-20 13:52:24Z robertas 
;
_cod_original_sg_symbol_H-M P21/n
_cod_database_code 2104835

loop_
_symmetry_equiv_pos_as_xyz
'x, y, z'
'-x+1/2, y+1/2, -z+1/2'
'-x, -y, -z'
'x-1/2, -y-1/2, z-1/2'

loop_
_atom_site_type_symbol
_atom_site_label
_atom_site_fract_x
_atom_site_fract_y
_atom_site_fract_z
_atom_site_U_iso_or_equiv
_atom_site_adp_type
_atom_site_calc_flag
_atom_site_refinement_flags
_atom_site_occupancy
_atom_site_disorder_assembly
_atom_site_disorder_group
N N1 -0.03702(17) 0.08230(3) 0.36606(14) 0.0261(4) Uani d PG 0.801(5) A 1
N N2 0.08305(19) 0.04654(3) 0.33351(15) 0.0287(4) Uani d PG 0.801(5) A 1
N N3 0.2124(2) 0.01523(4) 0.3232(2) 0.0440(6) Uani d PG 0.801(5) A 1
C C1 -0.28567(17) 0.09026(3) 0.21509(16) 0.0225(5) Uani d PG 0.801(5) A 1
C C2 -0.3811(2) 0.06226(4) 0.03365(17) 0.0276(7) Uani d PG 0.801(5) A 1
H H2 -0.2779 0.0367 0.0017 0.029(5) Uiso d PG 0.801(5) A 1
C C3 -0.6282(3) 0.07034(6) -0.1026(2) 0.0294(7) Uani d PG 0.801(5) A 1
H H3 -0.6953 0.0506 -0.2296 0.041(6) Uiso d PG 0.801(5) A 1
C C4 -0.7805(2) 0.10620(7) -0.0595(3) 0.0281(6) Uani d PG 0.801(5) A 1
H H4 -0.9500 0.1115 -0.1511 0.026(5) Uiso d PG 0.801(5) A 1
C C5 -0.6819(2) 0.13448(5) 0.1207(3) 0.0259(7) Uani d PG 0.801(5) A 1
H H5 -0.7907 0.1612 0.1500 0.023(4) Uiso d PG 0.801(5) A 1
C C6 -0.43347(18) 0.12737(4) 0.2604(2) 0.0218(6) Uani d PG 0.801(5) A 1
C C7 -0.3324(2) 0.15901(5) 0.4485(2) 0.0203(7) Uani d PGD 0.801(5) A 1
C C8 -0.4528(3) 0.15978(7) 0.5944(3) 0.0244(8) Uani d PGD 0.801(5) A 1
H H8 -0.5989 0.1386 0.5744 0.028(5) Uiso d PG 0.801(5) A 1
C C9 -0.3630(4) 0.19067(8) 0.7677(3) 0.0271(8) Uani d PGD 0.801(5) A 1
H H9 -0.4467 0.1902 0.8703 0.035(5) Uiso d PG 0.801(5) A 1
C C10 -0.1554(4) 0.22169(8) 0.7952(3) 0.0244(7) Uani d PGD 0.801(5) A 1
H H10 -0.0942 0.2445 0.9123 0.027(4) Uiso d PG 0.801(5) A 1
C C11 -0.0353(4) 0.22124(6) 0.6496(3) 0.0235(7) Uani d PGD 0.801(5) A 1
H H11 0.1150 0.2422 0.6662 0.032(5) Uiso d PG 0.801(5) A 1
C C12 -0.1215(3) 0.18985(4) 0.4790(3) 0.0237(7) Uani d PGD 0.801(5) A 1
H H12 -0.0315 0.1898 0.3743 0.043(6) Uiso d PG 0.801(5) A 1
N N1P -0.034(3) 0.0857(6) 0.341(2) 0.112(6) Uani d PU 0.199(5) A 2
N N2P 0.313(3) 0.0194(9) 0.340(3) 0.259(16) Uani d PDU 0.199(5) A 2
N N3P 0.198(5) -0.0051(11) 0.397(4) 0.185(10) Uani d PDU 0.199(5) A 2
C C1P -0.282(3) 0.0916(7) 0.203(2) 0.092(6) Uani d PU 0.199(5) A 2
C C2P -0.363(4) 0.0635(6) 0.035(2) 0.086(6) Uani d PU 0.199(5) A 2
H H2P -0.2553 0.0395 0.0093 0.103 Uiso calc PR 0.199(5) A 2
C C3P -0.578(5) 0.0692(6) -0.084(3) 0.071(5) Uani d PU 0.199(5) A 2
H H3P -0.6306 0.0498 -0.2060 0.086 Uiso calc PR 0.199(5) A 2
C C4P -0.745(3) 0.1001(7) -0.059(3) 0.062(4) Uani d PU 0.199(5) A 2
H H4P -0.9129 0.1016 -0.1548 0.074 Uiso calc PR 0.199(5) A 2
C C5P -0.666(3) 0.1301(5) 0.112(3) 0.055(4) Uani d PU 0.199(5) A 2
H H5P -0.7761 0.1540 0.1351 0.067 Uiso calc PR 0.199(5) A 2
C C6P -0.426(3) 0.1246(5) 0.247(2) 0.059(5) Uani d PU 0.199(5) A 2
C C7P -0.345(2) 0.1540(5) 0.427(2) 0.046(4) Uani d PDU 0.199(5) A 2
C C8P -0.462(3) 0.1571(5) 0.572(2) 0.044(4) Uani d PDU 0.199(5) A 2
H H8P -0.6117 0.1383 0.5460 0.052 Uiso calc PR 0.199(5) A 2
C C9P -0.384(2) 0.1841(5) 0.743(2) 0.032(3) Uani d PDU 0.199(5) A 2
H H9P -0.4744 0.1837 0.8353 0.038 Uiso calc PR 0.199(5) A 2
C C10P -0.175(3) 0.2119(6) 0.7847(18) 0.031(3) Uani d PDU 0.199(5) A 2
H H10P -0.1154 0.2313 0.9064 0.037 Uiso calc PR 0.199(5) A 2
C C11P -0.050(2) 0.2116(5) 0.646(2) 0.035(3) Uani d PDU 0.199(5) A 2
H H11P 0.0967 0.2313 0.6703 0.042 Uiso calc PR 0.199(5) A 2
C C12P -0.138(2) 0.1832(4) 0.4789(16) 0.040(3) Uani d PDU 0.199(5) A 2
H H12P -0.0469 0.1835 0.3875 0.048 Uiso calc PR 0.199(5) A 2

loop_
_atom_site_aniso_label
_atom_site_aniso_U_11
_atom_site_aniso_U_22
_atom_site_aniso_U_33
_atom_site_aniso_U_12
_atom_site_aniso_U_13
_atom_site_aniso_U_23
N1 0.0270(9) 0.0290(8) 0.0216(9) 0.0000(7) 0.0077(7) -0.0048(6)
N2 0.0315(8) 0.0312(8) 0.0229(7) 0.0037(6) 0.0089(6) -0.0009(5)
N3 0.0478(12) 0.0434(11) 0.0398(11) 0.0105(9) 0.0142(8) -0.0015(8)
C1 0.0266(12) 0.0231(9) 0.0164(10) -0.0025(8) 0.0060(9) 0.0008(6)
C2 0.0362(13) 0.0263(11) 0.0200(14) -0.0051(10) 0.0097(11) -0.0027(10)
C3 0.0365(12) 0.0316(14) 0.0152(11) -0.0084(11) 0.0032(8) 0.0016(9)
C4 0.0288(13) 0.0343(12) 0.0168(11) -0.0049(10) 0.0028(9) 0.0032(9)
C5 0.0236(11) 0.0354(17) 0.0166(11) -0.0045(10) 0.0047(9) 0.0008(10)
C6 0.0223(10) 0.0262(13) 0.0165(13) -0.0027(9) 0.0065(9) 0.0002(10)
C7 0.0223(14) 0.0242(12) 0.0119(9) -0.0006(10) 0.0030(8) -0.0018(9)
C8 0.0211(12) 0.0359(18) 0.0176(13) -0.0030(11) 0.0085(10) 0.0022(11)
C9 0.0294(16) 0.0360(14) 0.0160(11) -0.0012(11) 0.0083(9) -0.0041(10)
C10 0.0248(11) 0.0252(14) 0.0215(12) -0.0012(9) 0.0061(9) -0.0047(8)
C11 0.0240(12) 0.0245(13) 0.0207(10) -0.0040(8) 0.0066(8) -0.0028(8)
C12 0.0187(11) 0.0303(13) 0.0223(15) -0.0028(10) 0.0074(9) 0.0007(10)
N1P 0.095(9) 0.209(17) 0.043(6) 0.019(10) 0.039(6) 0.014(8)
N2P 0.33(4) 0.28(3) 0.19(2) -0.12(3) 0.11(2) 0.02(2)
N3P 0.190(19) 0.23(2) 0.163(19) -0.105(18) 0.092(16) -0.061(18)
C1P 0.068(9) 0.169(15) 0.052(9) 0.023(9) 0.039(7) -0.004(8)
C2P 0.091(10) 0.120(15) 0.055(12) 0.046(10) 0.037(8) 0.016(9)
C3P 0.115(10) 0.066(10) 0.039(8) 0.017(8) 0.035(7) -0.006(6)
C4P 0.042(6) 0.092(10) 0.037(7) 0.010(7) -0.004(5) 0.016(6)
C5P 0.084(8) 0.040(7) 0.060(8) 0.035(6) 0.047(6) 0.020(5)
C6P 0.086(9) 0.072(11) 0.022(7) -0.016(7) 0.022(6) 0.007(6)
C7P 0.042(8) 0.052(7) 0.048(7) 0.016(6) 0.023(5) 0.020(5)
C8P 0.055(8) 0.036(8) 0.026(6) -0.001(6) -0.002(5) -0.007(5)
C9P 0.025(5) 0.049(6) 0.026(5) 0.002(5) 0.016(4) 0.012(4)
C10P 0.051(7) 0.024(4) 0.010(4) -0.003(4) 0.002(3) -0.009(3)
C11P 0.023(5) 0.025(4) 0.058(7) -0.007(3) 0.016(4) 0.014(3)
C12P 0.071(9) 0.037(5) 0.017(6) 0.021(5) 0.023(6) 0.006(4)

loop_
_atom_type_symbol
_atom_type_description
_atom_type_scat_dispersion_real
_atom_type_scat_dispersion_imag
_atom_type_scat_source
C C 0.0033 0.0016 'International Tables Vol C Tables 4.2.6.8 and 6.1.1.4'
H H 0.0000 0.0000 'International Tables Vol C Tables 4.2.6.8 and 6.1.1.4'
N N 0.0061 0.0033 'International Tables Vol C Tables 4.2.6.8 and 6.1.1.4'

loop_
_geom_angle_atom_site_label_1
_geom_angle_atom_site_label_2
_geom_angle_atom_site_label_3
_geom_angle_site_symmetry_1
_geom_angle_site_symmetry_3
_geom_angle
_geom_angle_publ_flag
N2 N1 C1 . . 116.0 ?
N3 N2 N1 . . 172.7 ?
C2 C1 C6 . . 121.0 ?
C2 C1 N1 . . 122.4 ?
C6 C1 N1 . . 116.5 ?
C3 C2 C1 . . 119.6 ?
C2 C3 C4 . . 120.5 ?
C3 C4 C5 . . 119.3 ?
C4 C5 C6 . . 121.5 ?
C5 C6 C1 . . 118.0 ?
C5 C6 C7 . . 120.0 ?
C1 C6 C7 . . 122.0 ?
C8 C7 C12 . . 118.9 ?
C8 C7 C6 . . 120.3 ?
C12 C7 C6 . . 120.8 ?
C9 C8 C7 . . 120.3 ?
C10 C9 C8 . . 120.3 ?
C9 C10 C11 . . 119.6 ?
C12 C11 C10 . . 120.2 ?
C11 C12 C7 . . 120.7 ?
C6P C1P C2P . . 122.9(14) ?
C6P C1P N1P . . 118.3(13) ?
C2P C1P N1P . . 118.8(14) ?
C3P C2P C1P . . 118.3(14) ?
C3P C2P H2 . . 113.9 ?
C1P C2P H2 . . 127.5 ?
C3P C2P H2P . . 120.9 ?
C1P C2P H2P . . 120.9 ?
H2 C2P H2P . . 8.6 ?
C2P C3P C4P . . 125.4(13) ?
C2P C3P H3 . . 133.8 ?
C4P C3P H3 . . 100.7 ?
C2P C3P H3P . . 117.3 ?
C4P C3P H3P . . 117.3 ?
H3 C3P H3P . . 17.0 ?
C3P C4P C5P . . 117.6(14) ?
C3P C4P H4 . . 136.2 ?
C5P C4P H4 . . 106.0 ?
C3P C4P H4P . . 121.2 ?
C5P C4P H4P . . 121.2 ?
H4 C4P H4P . . 15.5 ?
C6P C5P C4P . . 117.9(14) ?
C6P C5P H5 . . 117.0 ?
C4P C5P H5 . . 125.1 ?
C6P C5P H5P . . 121.1 ?
C4P C5P H5P . . 121.1 ?
H5 C5P H5P . . 4.1 ?
C1P C6P C5P . . 117.8(13) ?
C1P C6P C7P . . 123.6(12) ?
C5P C6P C7P . . 118.5(13) ?
C12P C7P C8P . . 111.4(11) ?
C12P C7P C6P . . 122.6(9) ?
C8P C7P C6P . . 126.0(11) ?
C9P C8P C7P . . 126.0(11) ?
C9P C8P H8 . . 107.0 ?
C7P C8P H8 . . 126.7 ?
C9P C8P H8P . . 117.0 ?
C7P C8P H8P . . 117.0 ?
H8 C8P H8P . . 11.2 ?
C8P C9P C10P . . 119.1(9) ?
C8P C9P H9 . . 135.7 ?
C10P C9P H9 . . 105.2 ?
C8P C9P H9P . . 120.4 ?
C10P C9P H9P . . 120.4 ?
H9 C9P H9P . . 15.3 ?
C9P C10P C11P . . 118.6(9) ?
C9P C10P H10 . . 129.6 ?
C11P C10P H10 . . 110.7 ?
C9P C10P H10P . . 120.7 ?
C11P C10P H10P . . 120.7 ?
H10 C10P H10P . . 13.9 ?
C12P C11P C10P . . 118.8(9) ?
C12P C11P H11 . . 121.7 ?
C10P C11P H11 . . 118.7 ?
C12P C11P H11P . . 120.6 ?
C10P C11P H11P . . 120.6 ?
H11 C11P H11P . . 9.0 ?
C11P C12P C7P . . 126.1(9) ?
C11P C12P H12 . . 110.7 ?
C7P C12P H12 . . 122.9 ?
C11P C12P H12P . . 117.0 ?
C7P C12P H12P . . 117.0 ?
H12 C12P H12P . . 8.9 ?

loop_
_geom_bond_atom_site_label_1
_geom_bond_atom_site_label_2
_geom_bond_site_symmetry_2
_geom_bond_distance
_geom_bond_publ_flag
N1 N2 . 1.2502 ?
N1 C1 . 1.4410 ?
N2 N3 . 1.1403 ?
C1 C2 . 1.4041 ?
C1 C6 . 1.4140 ?
C2 C3 . 1.3994 ?
C2 H2 . 0.9808 ?
C3 C4 . 1.4007 ?
C3 H3 . 0.9851 ?
C4 C5 . 1.4031 ?
C4 H4 . 0.9545 ?
C5 C6 . 1.4089 ?
C5 H5 . 1.0175 ?
C6 C7 . 1.4960 ?
C7 C8 . 1.4074 ?
C7 C12 . 1.4108 ?
C8 C9 . 1.4047 ?
C8 H8 . 0.9757 ?
C9 C10 . 1.4019 ?
C9 H9 . 0.9859 ?
C10 C11 . 1.4041 ?
C10 H10 . 0.9807 ?
C11 C12 . 1.3984 ?
C11 H11 . 0.9952 ?
C12 H12 . 1.0248 ?
N1P C1P . 1.396(19) ?
N2P N3P . 1.0977(11) ?
C1P C6P . 1.317(19) ?
C1P C2P . 1.33(2) ?
C2P C3P . 1.21(2) ?
C2P H2 . 0.9439 ?
C2P H2P . 0.9500 ?
C3P C4P . 1.32(2) ?
C3P H3 . 1.1126 ?
C3P H3P . 0.9500 ?
C4P C5P . 1.375(19) ?
C4P H4 . 1.1523 ?
C4P H4P . 0.9500 ?
C5P C6P . 1.355(17) ?
C5P H5 . 1.1877 ?
C5P H5P . 0.9500 ?
C6P C7P . 1.416(17) ?
C7P C12P . 1.354(12) ?
C7P C8P . 1.385(11) ?
C8P C9P . 1.334(12) ?
C8P H8 . 0.9286 ?
C8P H8P . 0.9500 ?
C9P C10P . 1.341(11) ?
C9P H9 . 1.0737 ?
C9P H9P . 0.9500 ?
C10P C11P . 1.383(10) ?
C10P H10 . 1.2197 ?
C10P H10P . 0.9500 ?
C11P C12P . 1.336(11) ?
C11P H11 . 1.2194 ?
C11P H11P . 0.9500 ?
C12P H12 . 1.1113 ?
C12P H12P . 0.9500 ?

loop_
_geom_torsion_atom_site_label_1
_geom_torsion_atom_site_label_2
_geom_torsion_atom_site_label_3
_geom_torsion_atom_site_label_4
_geom_torsion_site_symmetry_1
_geom_torsion_site_symmetry_2
_geom_torsion_site_symmetry_3
_geom_torsion_site_symmetry_4
_geom_torsion
_geom_torsion_publ_flag
C1 N1 N2 N3 . . . . -18E1(5) ?
N2 N1 C1 C2 . . . . -4.9 ?
N2 N1 C1 C6 . . . . 173.8 ?
C6 C1 C2 C3 . . . . -1.5 ?
N1 C1 C2 C3 . . . . 177.2 ?
C1 C2 C3 C4 . . . . 0.2 ?
C2 C3 C4 C5 . . . . 0.8 ?
C3 C4 C5 C6 . . . . -0.5 ?
C4 C5 C6 C1 . . . . -0.7 ?
C4 C5 C6 C7 . . . . 178.5 ?
C2 C1 C6 C5 . . . . 1.7 ?
N1 C1 C6 C5 . . . . -177.0 ?
C2 C1 C6 C7 . . . . -177.5 ?
N1 C1 C6 C7 . . . . 3.7 ?
C5 C6 C7 C8 . . . . 59.6 ?
C1 C6 C7 C8 . . . . -121.2 ?
C5 C6 C7 C12 . . . . -118.1 ?
C1 C6 C7 C12 . . . . 61.2 ?
C12 C7 C8 C9 . . . . -0.3 ?
C6 C7 C8 C9 . . . . -177.9 ?
C7 C8 C9 C10 . . . . 1.1 ?
C8 C9 C10 C11 . . . . -0.8 ?
C9 C10 C11 C12 . . . . -0.3 ?
C10 C11 C12 C7 . . . . 1.2 ?
C8 C7 C12 C11 . . . . -0.9 ?
C6 C7 C12 C11 . . . . 176.7 ?
C6P C1P C2P C3P . . . . 1(3) ?
N1P C1P C2P C3P . . . . -179.4(15) ?
C1P C2P C3P C4P . . . . -2(3) ?
C2P C3P C4P C5P . . . . 3(2) ?
C3P C4P C5P C6P . . . . -2.5(17) ?
C2P C1P C6P C5P . . . . -1(2) ?
N1P C1P C6P C5P . . . . 179.8(13) ?
C2P C1P C6P C7P . . . . 178.3(13) ?
N1P C1P C6P C7P . . . . -1(2) ?
C4P C5P C6P C1P . . . . 1.4(17) ?
C4P C5P C6P C7P . . . . -177.6(10) ?
C1P C6P C7P C12P . . . . 56.3(16) ?
C5P C6P C7P C12P . . . . -124.7(11) ?
C1P C6P C7P C8P . . . . -123.9(14) ?
C5P C6P C7P C8P . . . . 55.1(15) ?
C12P C7P C8P C9P . . . . -1.3(14) ?
C6P C7P C8P C9P . . . . 178.9(10) ?
C7P C8P C9P C10P . . . . 1.0(15) ?
C8P C9P C10P C11P . . . . 0.3(14) ?
C9P C10P C11P C12P . . . . -1.1(14) ?
C10P C11P C12P C7P . . . . 0.6(16) ?
C8P C7P C12P C11P . . . . 0.5(14) ?
C6P C7P C12P C11P . . . . -179.7(10) ?
